data_7222473
loop_
_publ_author_name
'Shao, Yongliang'
'Cui, Yanhui'
'Gu, Jinzhong'
'Kirillov, Alexander M.'
'Wu, Jiang'
'Wang, Ya-Wen'

_publ_section_title
;
 A variety of metal-organic and supramolecular networks constructed from a
 new flexible multifunctional building block bearing picolinate and
 terephthalate functionalities: hydrothermal self-assembly, structural
 features, magnetic and luminescent properties
;
_journal_name_full 'RSC Adv.'
_journal_paper_doi 10.1039/C5RA16580F
_journal_year 2015
_chemical_formula_moiety '0.5(C56 H48 N4 O36 Zn6)'
_chemical_formula_sum 'C28 H24 N2 O18 Zn3'
_chemical_formula_weight 872.60
_chemical_name_systematic
;
 ? 
;
_space_group_crystal_system monoclinic
_space_group_IT_number 15
_space_group_name_Hall '-C 2yc'
_space_group_name_H-M_alt 'C 1 2/c 1'
_symmetry_space_group_name_Hall '-C 2yc'
_symmetry_space_group_name_H-M 'C 1 2/c 1'
_atom_sites_solution_hydrogens geom
_atom_sites_solution_primary direct
_atom_sites_solution_secondary difmap
_audit_creation_date 2015-03-06
_audit_creation_method
;
Olex2 1.2
(compiled 2015.01.26 svn.r3150 for OlexSys, GUI svn.r4998)
;
_audit_update_record
;
2015-04-02 deposited with the CCDC.
2015-10-08 downloaded from the CCDC.
;
_cell_angle_alpha 90.00
_cell_angle_beta 94.853(6)
_cell_angle_gamma 90.00
_cell_formula_units_Z 4
_cell_length_a 29.702(3)
_cell_length_b 6.1660(3)
_cell_length_c 16.6016(8)
_cell_measurement_reflns_used 2073
_cell_measurement_temperature 290.92(10)
_cell_measurement_theta_max 28.7050
_cell_measurement_theta_min 4.7460
_cell_volume 3029.6(4)
_computing_cell_refinement
;
CrysAlisPro, Agilent Technologies,
Version 1.171.36.28 (release 01-02-2013 CrysAlis171 .NET)
(compiled Feb  1 2013,16:14:44)
;
_computing_data_collection
;
CrysAlisPro, Agilent Technologies,
Version 1.171.36.28 (release 01-02-2013 CrysAlis171 .NET)
(compiled Feb  1 2013,16:14:44)
;
_computing_data_reduction
;
CrysAlisPro, Agilent Technologies,
Version 1.171.36.28 (release 01-02-2013 CrysAlis171 .NET)
(compiled Feb  1 2013,16:14:44)
;
_computing_molecular_graphics 'Olex2 (Dolomanov et al., 2009)'
_computing_publication_material 'Olex2 (Dolomanov et al., 2009)'
_computing_structure_refinement 'ShelXL (Sheldrick, 2008)'
_computing_structure_solution 'ShelXS (Sheldrick, 2008)'
_diffrn_ambient_temperature 290.92(10)
_diffrn_detector_area_resol_mean 16.0733
_diffrn_measured_fraction_theta_full 0.998
_diffrn_measured_fraction_theta_max 0.998
_diffrn_measurement_details
;
  1 omega   -2.00   24.00   1.0000    2.0000
omega____ theta____ kappa____ phi______ frames
    -      -16.3571   57.0000   90.0000 26

  2 omega  -17.00   26.00   1.0000    2.0000
omega____ theta____ kappa____ phi______ frames
    -      -16.3571  -99.0000 -120.0000 43

  3 omega   35.00   94.00   1.0000    2.0000
omega____ theta____ kappa____ phi______ frames
    -       19.7946  178.0000  -90.0000 59

  4 omega  -51.00   64.00   1.0000    2.0000
omega____ theta____ kappa____ phi______ frames
    -       19.7946  -19.0000 -150.0000 115
;
_diffrn_measurement_device_type 'SuperNova, Dual, Cu at zero, Eos'
_diffrn_measurement_method '\w scans'
_diffrn_orient_matrix_UB_11 0.0136935000
_diffrn_orient_matrix_UB_12 0.0642944000
_diffrn_orient_matrix_UB_13 -0.0235793000
_diffrn_orient_matrix_UB_21 -0.0133688000
_diffrn_orient_matrix_UB_22 0.0922450000
_diffrn_orient_matrix_UB_23 0.0071920000
_diffrn_orient_matrix_UB_31 0.0144277000
_diffrn_orient_matrix_UB_32 0.0243220000
_diffrn_orient_matrix_UB_33 0.0350901000
_diffrn_radiation_monochromator mirror
_diffrn_radiation_type MoK\a
_diffrn_radiation_wavelength 0.71073
_diffrn_reflns_av_R_equivalents 0.0000
_diffrn_reflns_av_unetI/netI 0.0806
_diffrn_reflns_limit_h_max 36
_diffrn_reflns_limit_h_min -36
_diffrn_reflns_limit_k_max 7
_diffrn_reflns_limit_k_min -7
_diffrn_reflns_limit_l_max 20
_diffrn_reflns_limit_l_min -19
_diffrn_reflns_number 3310
_diffrn_reflns_theta_full 25.50
_diffrn_reflns_theta_max 26.02
_diffrn_reflns_theta_min 3.37
_diffrn_source 'SuperNova (Mo) X-ray Source'
_exptl_absorpt_coefficient_mu 2.448
_exptl_absorpt_correction_T_max 1.00000
_exptl_absorpt_correction_T_min 0.91251
_exptl_absorpt_correction_type multi-scan
_exptl_absorpt_process_details
;
CrysAlisPro, Agilent Technologies,
Version 1.171.36.28 (release 01-02-2013 CrysAlis171 .NET)
(compiled Feb  1 2013,16:14:44)
Empirical absorption correction using spherical harmonics,
 implemented in SCALE3 ABSPACK scaling algorithm.
;
_exptl_crystal_colour 'clear light colourless'
_exptl_crystal_colour_lustre clear
_exptl_crystal_colour_modifier light
_exptl_crystal_colour_primary colourless
_exptl_crystal_density_diffrn 1.913
_exptl_crystal_density_method 'not measured'
_exptl_crystal_description block
_exptl_crystal_F_000 1760
_exptl_crystal_size_max 0.28
_exptl_crystal_size_mid 0.25
_exptl_crystal_size_min 0.24
_refine_diff_density_max 0.579
_refine_diff_density_min -0.573
_refine_diff_density_rms 0.111
_refine_ls_extinction_method none
_refine_ls_goodness_of_fit_ref 0.950
_refine_ls_hydrogen_treatment constr
_refine_ls_matrix_type full
_refine_ls_number_parameters 235
_refine_ls_number_reflns 3310
_refine_ls_number_restraints 0
_refine_ls_restrained_S_all 0.950
_refine_ls_R_factor_all 0.0582
_refine_ls_R_factor_gt 0.0395
_refine_ls_shift/su_max 0.001
_refine_ls_shift/su_mean 0.000
_refine_ls_structure_factor_coef Fsqd
_refine_ls_weighting_details 'calc w=1/[\s^2^(Fo^2^)+(0.0339P)^2^+0.0000P] where P=(Fo^2^+2Fc^2^)/3'
_refine_ls_weighting_scheme calc
_refine_ls_wR_factor_gt 0.0784
_refine_ls_wR_factor_ref 0.0817
_reflns_number_gt 2471
_reflns_number_total 3310
_reflns_threshold_expression >2sigma(I)
_cod_data_source_file c5ra16580f2.cif
_cod_data_source_block 222_8zn_twin1_hklf4
_cod_original_cell_volume 3029.5(3)
_cod_database_code 7222473
_chemical_oxdiff_formula 'C11 H10 N O'
_olex2_refinement_description
;
1. Twinned data refinement
 Scales: 0.8515(10) 0.1485(10)
2. Fixed Uiso
 At 1.2 times of:
  All C(H) groups
 At 1.5 times of:
  All O(H,H) groups
3.a Rotating group:
 O7(H7A,H7B), O8(H8A,H8B), O9(H9A,H9B)
3.b Aromatic/amide H refined with riding coordinates:
 C13(H13), C3(H3), C14(H14), C8(H8), C10(H10), C4(H4)
;
_olex2_submission_special_instructions 'No special instructions were received'

loop_
_space_group_symop_id
_space_group_symop_operation_xyz
1 'x, y, z'
2 '-x, y, -z+1/2'
3 'x+1/2, y+1/2, z'
4 '-x+1/2, y+1/2, -z+1/2'
5 '-x, -y, -z'
6 'x, -y, z-1/2'
7 '-x+1/2, -y+1/2, -z'
8 'x+1/2, -y+1/2, z-1/2'

loop_
_atom_site_label
_atom_site_type_symbol
_atom_site_fract_x
_atom_site_fract_y
_atom_site_fract_z
_atom_site_U_iso_or_equiv
_atom_site_adp_type
_atom_site_occupancy
_atom_site_calc_flag
_atom_site_site_symmetry_order
_atom_site_refinement_flags_posn
_atom_site_refinement_flags_adp
_atom_site_refinement_flags_occupancy
Zn1 Zn 0.330624(17) 1.08276(7) 0.24256(3) 0.01280(14) Uani 1 d 1 . . .
Zn2 Zn 0.5000 0.12038(11) 0.7500 0.01453(18) Uani 1 d 2 S T P
O1 O 0.31615(10) 0.9123(4) 0.33619(14) 0.0163(7) Uani 1 d 1 . . .
O7 O 0.38531(10) 1.2641(5) 0.25559(16) 0.0205(7) Uani 1 d 1 . . .
H7A H 0.4080 1.1967 0.2831 0.031 Uiso 1 d 1 GR . .
H7B H 0.3802 1.3845 0.2822 0.031 Uiso 1 d 1 GR . .
O5 O 0.51892(11) -0.3765(5) 0.59305(16) 0.0256(8) Uani 1 d 1 . . .
C1 C 0.33944(14) 0.7384(7) 0.3426(2) 0.0131(10) Uani 1 d 1 . . .
O8 O 0.28413(9) 1.3126(5) 0.24122(16) 0.0204(7) Uani 1 d 1 . . .
H8A H 0.2586 1.2571 0.2499 0.031 Uiso 1 d 1 GR . .
H8B H 0.2818 1.3746 0.1949 0.031 Uiso 1 d 1 GR . .
N1 N 0.45779(11) 0.0902(5) 0.64053(18) 0.0142(8) Uani 1 d 1 . . .
O9 O 0.45782(10) 0.3479(5) 0.79263(16) 0.0237(7) Uani 1 d 1 . . .
H9A H 0.4319 0.2897 0.8003 0.035 Uiso 1 d 1 GR . .
H9B H 0.4532 0.4536 0.7583 0.035 Uiso 1 d 1 GR . .
O2 O 0.36834(10) 0.6905(5) 0.29489(16) 0.0191(7) Uani 1 d 1 . . .
O6 O 0.53335(10) -0.1268(5) 0.68939(16) 0.0213(7) Uani 1 d 1 . . .
C11 C 0.46959(14) -0.0755(7) 0.5945(2) 0.0128(9) Uani 1 d 1 . . .
C2 C 0.33145(14) 0.5906(6) 0.4117(2) 0.0123(9) Uani 1 d 1 . . .
C13 C 0.44710(15) -0.1233(7) 0.5204(2) 0.0177(10) Uani 1 d 1 . . .
H13 H 0.4557 -0.2405 0.4899 0.021 Uiso 1 calc 1 R . .
C12 C 0.51023(15) -0.2065(7) 0.6276(2) 0.0175(10) Uani 1 d 1 . . .
C3 C 0.29078(15) 0.5986(7) 0.4466(2) 0.0157(10) Uani 1 d 1 . . .
H3 H 0.2675 0.6873 0.4249 0.019 Uiso 1 calc 1 R . .
C14 C 0.41134(15) 0.0092(7) 0.4931(2) 0.0189(10) Uani 1 d 1 . . .
H14 H 0.3960 -0.0171 0.4429 0.023 Uiso 1 calc 1 R . .
C8 C 0.36535(14) 0.4530(6) 0.4430(2) 0.0123(9) Uani 1 d 1 . . .
H8 H 0.3924 0.4465 0.4185 0.015 Uiso 1 calc 1 R . .
C9 C 0.39827(14) 0.1788(6) 0.5393(2) 0.0123(9) Uani 1 d 1 . . .
C7 C 0.35980(14) 0.3228(6) 0.5111(2) 0.0105(9) Uani 1 d 1 . . .
C10 C 0.42285(14) 0.2147(7) 0.6138(2) 0.0145(10) Uani 1 d 1 . . .
H10 H 0.4146 0.3293 0.6459 0.017 Uiso 1 calc 1 R . .
C5 C 0.31928(14) 0.3397(6) 0.5481(2) 0.0121(9) Uani 1 d 1 . . .
C4 C 0.28502(14) 0.4736(6) 0.5141(2) 0.0147(9) Uani 1 d 1 . . .
H4 H 0.2576 0.4790 0.5373 0.018 Uiso 1 calc 1 R . .
O4 O 0.28289(10) 0.2928(4) 0.66745(15) 0.0152(7) Uani 1 d 1 . . .
C6 C 0.30970(14) 0.2131(7) 0.6225(2) 0.0125(9) Uani 1 d 1 . . .
O3 O 0.33037(10) 0.0356(4) 0.63453(14) 0.0158(7) Uani 1 d 1 . . .

loop_
_atom_site_aniso_label
_atom_site_aniso_U_11
_atom_site_aniso_U_22
_atom_site_aniso_U_33
_atom_site_aniso_U_23
_atom_site_aniso_U_13
_atom_site_aniso_U_12
Zn1 0.0130(3) 0.0122(2) 0.0131(2) 0.0003(2) 0.0006(2) 0.0007(2)
Zn2 0.0120(4) 0.0162(4) 0.0144(4) 0.000 -0.0043(3) 0.000
O1 0.0251(18) 0.0112(15) 0.0124(14) 0.0015(12) 0.0002(13) 0.0067(15)
O7 0.0136(16) 0.0151(16) 0.0314(17) -0.0047(13) -0.0066(14) 0.0019(14)
O5 0.030(2) 0.0220(19) 0.0240(17) -0.0049(14) -0.0026(15) 0.0155(16)
C1 0.008(2) 0.016(2) 0.015(2) -0.0012(18) -0.0052(19) -0.007(2)
O8 0.0093(16) 0.0245(17) 0.0285(17) 0.0124(14) 0.0076(14) 0.0023(15)
N1 0.015(2) 0.0138(19) 0.0135(17) -0.0030(15) -0.0026(15) 0.0024(18)
O9 0.0140(17) 0.0239(18) 0.0326(18) 0.0005(14) -0.0009(14) -0.0025(15)
O2 0.0127(17) 0.0232(17) 0.0217(16) 0.0094(14) 0.0030(14) 0.0033(15)
O6 0.0146(16) 0.0256(18) 0.0223(16) -0.0044(13) -0.0063(13) 0.0073(15)
C11 0.011(2) 0.013(2) 0.014(2) 0.0019(18) -0.0032(17) -0.001(2)
C2 0.015(2) 0.011(2) 0.0113(19) 0.0001(17) 0.0003(18) -0.003(2)
C13 0.024(3) 0.015(2) 0.015(2) -0.0045(18) 0.0015(19) 0.007(2)
C12 0.014(3) 0.021(2) 0.017(2) 0.006(2) 0.003(2) 0.002(2)
C3 0.014(2) 0.013(2) 0.020(2) 0.0022(18) -0.0030(19) 0.009(2)
C14 0.016(2) 0.023(2) 0.016(2) -0.0047(19) -0.0060(19) 0.005(2)
C8 0.010(2) 0.011(2) 0.016(2) -0.0021(17) 0.0045(18) -0.002(2)
C9 0.010(2) 0.013(2) 0.014(2) 0.0046(17) 0.0031(18) 0.002(2)
C7 0.009(2) 0.011(2) 0.011(2) -0.0036(17) -0.0010(17) 0.0023(19)
C10 0.017(2) 0.014(2) 0.013(2) 0.0001(17) 0.0024(19) 0.003(2)
C5 0.014(2) 0.009(2) 0.013(2) 0.0015(16) -0.0015(18) -0.001(2)
C4 0.010(2) 0.016(2) 0.019(2) -0.0001(18) 0.0048(18) 0.001(2)
O4 0.0149(16) 0.0142(15) 0.0172(15) 0.0022(12) 0.0050(13) -0.0004(14)
C6 0.012(2) 0.010(2) 0.016(2) -0.0054(18) -0.0001(19) -0.002(2)
O3 0.0211(17) 0.0143(16) 0.0123(14) 0.0022(11) 0.0033(13) 0.0043(15)

loop_
_atom_type_symbol
_atom_type_description
_atom_type_scat_dispersion_real
_atom_type_scat_dispersion_imag
_atom_type_scat_source
C C 0.0033 0.0016 'International Tables Vol C Tables 4.2.6.8 and 6.1.1.4'
H H 0.0000 0.0000 'International Tables Vol C Tables 4.2.6.8 and 6.1.1.4'
N N 0.0061 0.0033 'International Tables Vol C Tables 4.2.6.8 and 6.1.1.4'
O O 0.0106 0.0060 'International Tables Vol C Tables 4.2.6.8 and 6.1.1.4'
Zn Zn 0.2839 1.4301 'International Tables Vol C Tables 4.2.6.8 and 6.1.1.4'

loop_
_geom_angle_atom_site_label_1
_geom_angle_atom_site_label_2
_geom_angle_atom_site_label_3
_geom_angle
_geom_angle_site_symmetry_1
_geom_angle_site_symmetry_3
O1 Zn1 O7 116.94(11) . .
O1 Zn1 O8 101.18(12) . .
O7 Zn1 O8 99.39(12) . .
O3 Zn1 O1 123.40(11) 6_565 .
O3 Zn1 O7 104.75(12) 6_565 .
O3 Zn1 O8 108.16(11) 6_565 .
N1 Zn2 N1 169.96(19) . 2_656
O9 Zn2 N1 91.24(12) . .
O9 Zn2 N1 95.64(12) 2_656 .
O9 Zn2 N1 91.24(12) 2_656 2_656
O9 Zn2 N1 95.64(12) . 2_656
O9 Zn2 O9 93.46(18) . 2_656
O9 Zn2 O6 169.17(10) 2_656 2_656
O9 Zn2 O6 90.25(12) 2_656 .
O9 Zn2 O6 169.17(10) . .
O9 Zn2 O6 90.26(12) . 2_656
O6 Zn2 N1 94.44(12) 2_656 .
O6 Zn2 N1 94.44(12) . 2_656
O6 Zn2 N1 78.26(12) . .
O6 Zn2 N1 78.27(11) 2_656 2_656
O6 Zn2 O6 87.93(17) . 2_656
C1 O1 Zn1 111.4(3) . .
Zn1 O7 H7A 112.0 . .
Zn1 O7 H7B 110.9 . .
H7A O7 H7B 107.1 . .
O1 C1 C2 117.1(4) . .
O2 C1 O1 122.8(4) . .
O2 C1 C2 120.1(4) . .
Zn1 O8 H8A 109.9 . .
Zn1 O8 H8B 109.4 . .
H8A O8 H8B 109.0 . .
C11 N1 Zn2 113.0(3) . .
C10 N1 Zn2 128.2(3) . .
C10 N1 C11 118.8(3) . .
Zn2 O9 H9A 110.1 . .
Zn2 O9 H9B 110.8 . .
H9A O9 H9B 108.2 . .
C12 O6 Zn2 114.5(3) . .
N1 C11 C13 122.7(4) . .
N1 C11 C12 116.0(3) . .
C13 C11 C12 121.3(4) . .
C3 C2 C1 120.0(4) . .
C8 C2 C1 120.2(4) . .
C8 C2 C3 119.8(4) . .
C11 C13 H13 121.2 . .
C11 C13 C14 117.7(4) . .
C14 C13 H13 121.2 . .
O5 C12 O6 125.4(4) . .
O5 C12 C11 118.4(4) . .
O6 C12 C11 116.2(4) . .
C2 C3 H3 120.3 . .
C4 C3 C2 119.5(4) . .
C4 C3 H3 120.3 . .
C13 C14 H14 119.6 . .
C9 C14 C13 120.8(4) . .
C9 C14 H14 119.6 . .
C2 C8 H8 119.3 . .
C2 C8 C7 121.3(4) . .
C7 C8 H8 119.3 . .
C14 C9 C7 121.6(3) . .
C14 C9 C10 117.6(4) . .
C10 C9 C7 120.8(4) . .
C8 C7 C9 117.0(4) . .
C5 C7 C8 118.2(4) . .
C5 C7 C9 124.8(4) . .
N1 C10 C9 122.3(4) . .
N1 C10 H10 118.8 . .
C9 C10 H10 118.8 . .
C7 C5 C6 123.3(4) . .
C4 C5 C7 119.5(4) . .
C4 C5 C6 117.2(4) . .
C3 C4 C5 121.5(4) . .
C3 C4 H4 119.2 . .
C5 C4 H4 119.2 . .
O4 C6 C5 117.6(4) . .
O4 C6 O3 125.3(4) . .
O3 C6 C5 117.1(4) . .
C6 O3 Zn1 115.9(2) . 6_566

loop_
_geom_bond_atom_site_label_1
_geom_bond_atom_site_label_2
_geom_bond_distance
_geom_bond_site_symmetry_2
Zn1 O1 1.954(3) .
Zn1 O7 1.969(3) .
Zn1 O8 1.977(3) .
Zn1 O3 1.935(2) 6_565
Zn2 N1 2.127(3) .
Zn2 N1 2.127(3) 2_656
Zn2 O9 2.046(3) 2_656
Zn2 O9 2.046(3) .
Zn2 O6 2.118(3) .
Zn2 O6 2.118(3) 2_656
O1 C1 1.276(5) .
O7 H7A 0.8844 .
O7 H7B 0.8836 .
O5 C12 1.232(5) .
C1 O2 1.252(5) .
C1 C2 1.499(5) .
O8 H8A 0.8565 .
O8 H8B 0.8568 .
N1 C11 1.340(5) .
N1 C10 1.336(5) .
O9 H9A 0.8686 .
O9 H9B 0.8699 .
O6 C12 1.283(5) .
C11 C13 1.381(5) .
C11 C12 1.517(6) .
C2 C3 1.384(6) .
C2 C8 1.384(5) .
C13 H13 0.9300 .
C13 C14 1.386(6) .
C3 H3 0.9300 .
C3 C4 1.382(5) .
C14 H14 0.9300 .
C14 C9 1.372(6) .
C8 H8 0.9300 .
C8 C7 1.408(5) .
C9 C7 1.491(5) .
C9 C10 1.400(5) .
C7 C5 1.400(6) .
C10 H10 0.9300 .
C5 C4 1.392(5) .
C5 C6 1.509(5) .
C4 H4 0.9300 .
O4 C6 1.239(5) .
C6 O3 1.262(5) .
O3 Zn1 1.936(2) 6_566

loop_
_geom_torsion_atom_site_label_1
_geom_torsion_atom_site_label_2
_geom_torsion_atom_site_label_3
_geom_torsion_atom_site_label_4
_geom_torsion
_geom_torsion_site_symmetry_1
_geom_torsion_site_symmetry_4
Zn1 O1 C1 O2 1.5(4) . .
Zn1 O1 C1 C2 -179.5(2) . .
Zn2 N1 C11 C13 -179.3(3) . .
Zn2 N1 C11 C12 -0.6(5) . .
Zn2 N1 C10 C9 178.8(3) . .
Zn2 O6 C12 O5 -165.3(4) . .
Zn2 O6 C12 C11 16.0(5) . .
O1 C1 C2 C3 23.4(5) . .
O1 C1 C2 C8 -153.7(4) . .
O7 Zn1 O1 C1 -80.8(3) . .
C1 C2 C3 C4 -175.1(3) . .
C1 C2 C8 C7 175.9(3) . .
O8 Zn1 O1 C1 172.6(2) . .
N1 Zn2 N1 C11 -37.4(3) 2_656 .
N1 Zn2 N1 C10 143.4(4) 2_656 .
N1 Zn2 O6 C12 -12.6(3) . .
N1 Zn2 O6 C12 160.4(3) 2_656 .
N1 C11 C13 C14 0.9(7) . .
N1 C11 C12 O5 170.7(4) . .
N1 C11 C12 O6 -10.4(6) . .
O9 Zn2 N1 C11 95.6(3) 2_656 .
O9 Zn2 N1 C11 -170.8(3) . .
O9 Zn2 N1 C10 10.1(4) . .
O9 Zn2 N1 C10 -83.5(4) 2_656 .
O9 Zn2 O6 C12 -108.3(3) 2_656 .
O9 Zn2 O6 C12 1.9(8) . .
O2 C1 C2 C3 -157.5(4) . .
O2 C1 C2 C8 25.4(5) . .
O6 Zn2 N1 C11 6.5(3) . .
O6 Zn2 N1 C11 -80.4(3) 2_656 .
O6 Zn2 N1 C10 -172.6(4) . .
O6 Zn2 N1 C10 100.4(4) 2_656 .
O6 Zn2 O6 C12 82.4(3) 2_656 .
C11 N1 C10 C9 -0.3(6) . .
C11 C13 C14 C9 -1.5(7) . .
C2 C3 C4 C5 0.2(6) . .
C2 C8 C7 C9 179.4(4) . .
C2 C8 C7 C5 -1.6(6) . .
C13 C11 C12 O5 -10.6(6) . .
C13 C11 C12 O6 168.2(4) . .
C13 C14 C9 C7 -179.9(4) . .
C13 C14 C9 C10 1.2(7) . .
C12 C11 C13 C14 -177.6(4) . .
C3 C2 C8 C7 -1.3(6) . .
C14 C9 C7 C8 -65.9(5) . .
C14 C9 C7 C5 115.1(5) . .
C14 C9 C10 N1 -0.3(6) . .
C8 C2 C3 C4 2.0(6) . .
C8 C7 C5 C4 3.7(6) . .
C8 C7 C5 C6 -178.5(3) . .
C9 C7 C5 C4 -177.4(4) . .
C9 C7 C5 C6 0.4(6) . .
C7 C9 C10 N1 -179.3(4) . .
C7 C5 C4 C3 -3.1(6) . .
C7 C5 C6 O4 152.9(4) . .
C7 C5 C6 O3 -25.9(6) . .
C10 N1 C11 C13 -0.1(6) . .
C10 N1 C11 C12 178.6(4) . .
C10 C9 C7 C8 113.0(4) . .
C10 C9 C7 C5 -65.9(6) . .
C5 C6 O3 Zn1 163.7(3) . 6_566
C4 C5 C6 O4 -29.2(5) . .
C4 C5 C6 O3 152.0(4) . .
O4 C6 O3 Zn1 -15.0(5) . 6_566
C6 C5 C4 C3 179.0(4) . .
O3 Zn1 O1 C1 51.8(3) 6_565 .

loop_
_diffrn_oxdiff_twin_id
_diffrn_oxdiff_twin_ratio
_diffrn_oxdiff_twin_reflns_isolated
_diffrn_oxdiff_twin_reflns_overlapped
1 0.8250 1826 5568
2 0.1750 0 5567

loop_
_twin_individual_id
_twin_individual_mass_fraction_refined
1 0.8515(10)
2 0.1485(10)
